data_7715911
loop_
_publ_author_name
'Bubnov, Michael P.'
'Zolotukhin, Alexey A.'
'Fukin, Georgy K.'
'Rumyantcev, Roman V.'
'Bogomyakov, Artem S.'

_publ_section_title
;
 Valence tautomeric interconversion of bis-dioxolene cobalt complex with
 imino-pyridine functionalized by TEMPO moiety in solid solutions with
 isostructural nickel analogue: phase transitions and monocrystal
 destruction.
;
_journal_issue 21
_journal_name_full 'Dalton transactions (Cambridge, England : 2003)'
_journal_page_first 9151
_journal_page_last 9160
_journal_paper_doi 10.1039/d4dt00453a
_journal_volume 53
_journal_year 2024
_chemical_formula_sum 'C43 H62 Co0.2 N3 Ni0.8 O5'
_chemical_formula_weight 759.71
_space_group_crystal_system monoclinic
_space_group_IT_number 14
_space_group_name_Hall '-P 2ybc'
_space_group_name_H-M_alt 'P 1 21/c 1'
_atom_sites_solution_hydrogens geom
_atom_sites_solution_primary dual
_atom_sites_solution_secondary difmap
_audit_creation_method SHELXL-2019/3
_audit_update_record
;
2024-02-14 deposited with the CCDC.	2024-04-17 downloaded from the CCDC.
;
_cell_angle_alpha 90
_cell_angle_beta 100.866(2)
_cell_angle_gamma 90
_cell_formula_units_Z 4
_cell_length_a 10.7509(2)
_cell_length_b 15.6732(3)
_cell_length_c 26.9924(6)
_cell_measurement_reflns_used 16355
_cell_measurement_temperature 240(2)
_cell_measurement_theta_max 26.2610
_cell_measurement_theta_min 3.3310
_cell_volume 4466.70(16)
_computing_cell_refinement 'CrysAlisPro 1.171.38.46 (Rigaku OD, 2015)'
_computing_data_collection 'CrysAlisPro 1.171.38.46 (Rigaku OD, 2015)'
_computing_data_reduction 'CrysAlisPro 1.171.38.46 (Rigaku OD, 2015)'
_computing_structure_refinement SHELXL-2019/3
_computing_structure_solution SHELXT-2014/5
_diffrn_ambient_temperature 240(2)
_diffrn_detector_area_resol_mean 16.0704
_diffrn_measured_fraction_theta_full 0.998
_diffrn_measured_fraction_theta_max 0.998
_diffrn_measurement_device_type 'Xcalibur, Eos'
_diffrn_measurement_method '\w scans'
_diffrn_radiation_type MoK\a
_diffrn_radiation_wavelength 0.71073
_diffrn_reflns_av_R_equivalents 0.0369
_diffrn_reflns_av_unetI/netI 0.0239
_diffrn_reflns_Laue_measured_fraction_full 0.998
_diffrn_reflns_Laue_measured_fraction_max 0.998
_diffrn_reflns_limit_h_max 13
_diffrn_reflns_limit_h_min -13
_diffrn_reflns_limit_k_max 19
_diffrn_reflns_limit_k_min -19
_diffrn_reflns_limit_l_max 33
_diffrn_reflns_limit_l_min -33
_diffrn_reflns_number 59856
_diffrn_reflns_point_group_measured_fraction_full 0.998
_diffrn_reflns_point_group_measured_fraction_max 0.998
_diffrn_reflns_theta_full 25.242
_diffrn_reflns_theta_max 26.022
_diffrn_reflns_theta_min 2.982
_diffrn_source 'fine-focus sealed X-ray tube'
_exptl_absorpt_coefficient_mu 0.467
_exptl_absorpt_correction_T_max 1.000
_exptl_absorpt_correction_T_min 0.528
_exptl_absorpt_correction_type gaussian
_exptl_absorpt_process_details
;
CrysAlisPro 1.171.38.46 (Rigaku Oxford Diffraction, 2015)
Numerical absorption correction based on gaussian integration over
			a multifaceted crystal model
Empirical absorption correction using spherical harmonics,
 implemented in SCALE3 ABSPACK scaling algorithm.
;
_exptl_crystal_colour black
_exptl_crystal_density_diffrn 1.130
_exptl_crystal_description prism
_exptl_crystal_F_000 1635
_exptl_crystal_size_max 0.490
_exptl_crystal_size_mid 0.360
_exptl_crystal_size_min 0.280
_refine_diff_density_max 0.264
_refine_diff_density_min -0.218
_refine_diff_density_rms 0.033
_refine_ls_extinction_method none
_refine_ls_goodness_of_fit_ref 1.020
_refine_ls_hydrogen_treatment constr
_refine_ls_matrix_type full
_refine_ls_number_parameters 494
_refine_ls_number_reflns 8800
_refine_ls_number_restraints 0
_refine_ls_restrained_S_all 1.020
_refine_ls_R_factor_all 0.0491
_refine_ls_R_factor_gt 0.0353
_refine_ls_shift/su_max 0.001
_refine_ls_shift/su_mean 0.000
_refine_ls_structure_factor_coef Fsqd
_refine_ls_weighting_details 'w=1/[\s^2^(Fo^2^)+(0.0392P)^2^+1.1197P] where P=(Fo^2^+2Fc^2^)/3'
_refine_ls_weighting_scheme calc
_refine_ls_wR_factor_gt 0.0820
_refine_ls_wR_factor_ref 0.0893
_reflns_Friedel_coverage 0.000
_reflns_number_gt 7077
_reflns_number_total 8800
_reflns_threshold_expression 'I > 2\s(I)'
_cod_data_source_file d4dt00453a2.cif
_cod_data_source_block conisq2iptempo_240K
_cod_depositor_comments 'Adding full bibliography for 7715910--7715918.cif.'
_cod_original_sg_symbol_H-M 'P 21/c'
_cod_original_formula_sum 'C43 H62 Co0.20 N3 Ni0.80 O5'
_cod_database_code 7715911
_shelx_shelxl_version_number 2019/3
_shelx_space_group_comment
;
The symmetry employed for this shelxl refinement is uniquely defined
by the following loop, which should always be used as a source of
symmetry information in preference to the above space-group names.
They are only intended as comments.
;
_shelx_estimated_absorpt_t_min 0.804
_shelx_estimated_absorpt_t_max 0.880
_oxdiff_exptl_absorpt_empirical_full_min 0.815
_oxdiff_exptl_absorpt_empirical_full_max 1.546
_oxdiff_exptl_absorpt_empirical_details
;
Empirical correction (ABSPACK) includes:
- Absorption correction using spherical harmonics
- Frame scaling
;

loop_
_space_group_symop_operation_xyz
'x, y, z'
'-x, y+1/2, -z+1/2'
'-x, -y, -z'
'x, -y-1/2, z-1/2'

loop_
_atom_site_label
_atom_site_type_symbol
_atom_site_fract_x
_atom_site_fract_y
_atom_site_fract_z
_atom_site_U_iso_or_equiv
_atom_site_adp_type
_atom_site_occupancy
_atom_site_site_symmetry_order
_atom_site_calc_flag
_atom_site_refinement_flags_posn
_atom_site_refinement_flags_adp
_atom_site_refinement_flags_occupancy
_atom_site_disorder_assembly
_atom_site_disorder_group
Co1 Co 0.6356(5) 0.3328(3) 0.40016(19) 0.115(2) Uani 0.2 1 d . . P A 1
Ni1 Ni 0.63480(4) 0.33245(3) 0.39994(2) 0.03135(10) Uani 0.8 1 d . . P A 2
O1 O 0.49717(10) 0.26424(7) 0.42353(4) 0.0456(3) Uani 1 1 d . . . . .
O2 O 0.73278(11) 0.28984(8) 0.46697(5) 0.0504(3) Uani 1 1 d . . . . .
O3 O 0.78783(11) 0.38291(7) 0.37863(4) 0.0465(3) Uani 1 1 d . . . . .
O4 O 0.69884(11) 0.22801(7) 0.36608(5) 0.0516(3) Uani 1 1 d . . . . .
O5 O 0.4653(2) 0.16775(14) 0.18003(8) 0.1251(8) Uani 1 1 d . . . . .
N1 N 0.60037(13) 0.45030(9) 0.43034(5) 0.0429(3) Uani 1 1 d . . . . .
N2 N 0.50766(13) 0.38900(9) 0.33912(5) 0.0430(3) Uani 1 1 d . . . . .
N3 N 0.46824(19) 0.22339(13) 0.21488(7) 0.0755(5) Uani 1 1 d . . . . .
C1 C 0.53827(15) 0.22102(10) 0.46362(6) 0.0396(4) Uani 1 1 d . . . . .
C2 C 0.67057(15) 0.23560(10) 0.48799(6) 0.0417(4) Uani 1 1 d . . . . .
C3 C 0.72523(16) 0.19124(11) 0.53344(6) 0.0457(4) Uani 1 1 d . . . . .
C4 C 0.64537(19) 0.13820(12) 0.55249(7) 0.0532(5) Uani 1 1 d . . . . .
H4 H 0.676898 0.109510 0.582840 0.064 Uiso 1 1 calc R U . . .
C5 C 0.51776(18) 0.12386(12) 0.52921(7) 0.0523(4) Uani 1 1 d . . . . .
H5 H 0.469396 0.086018 0.544866 0.063 Uiso 1 1 calc R U . . .
C6 C 0.46105(16) 0.16196(10) 0.48525(6) 0.0436(4) Uani 1 1 d . . . . .
C7 C 0.86472(18) 0.20311(13) 0.55705(7) 0.0571(5) Uani 1 1 d . . . . .
C8 C 0.9471(2) 0.17769(18) 0.51903(9) 0.0830(7) Uani 1 1 d . . . . .
H8A H 0.930018 0.118788 0.508957 0.125 Uiso 1 1 calc R U . . .
H8B H 1.035724 0.183859 0.534402 0.125 Uiso 1 1 calc R U . . .
H8C H 0.927696 0.214290 0.489604 0.125 Uiso 1 1 calc R U . . .
C9 C 0.8896(2) 0.29645(16) 0.57296(10) 0.0855(7) Uani 1 1 d . . . . .
H9A H 0.872709 0.332764 0.543352 0.128 Uiso 1 1 calc R U . . .
H9B H 0.977304 0.302998 0.589561 0.128 Uiso 1 1 calc R U . . .
H9C H 0.834561 0.312611 0.596022 0.128 Uiso 1 1 calc R U . . .
C10 C 0.9040(2) 0.14738(17) 0.60395(9) 0.0821(7) Uani 1 1 d . . . . .
H10A H 0.854712 0.163153 0.629178 0.123 Uiso 1 1 calc R U . . .
H10B H 0.993287 0.155791 0.617505 0.123 Uiso 1 1 calc R U . . .
H10C H 0.888765 0.087885 0.594907 0.123 Uiso 1 1 calc R U . . .
C11 C 0.32457(17) 0.14370(12) 0.45928(7) 0.0507(4) Uani 1 1 d . . . . .
C12 C 0.26060(19) 0.07878(14) 0.48881(8) 0.0666(6) Uani 1 1 d . . . . .
H12A H 0.308330 0.025903 0.492099 0.100 Uiso 1 1 calc R U . . .
H12B H 0.174980 0.068049 0.470944 0.100 Uiso 1 1 calc R U . . .
H12C H 0.258031 0.101322 0.522070 0.100 Uiso 1 1 calc R U . . .
C13 C 0.3251(2) 0.10692(14) 0.40652(8) 0.0652(5) Uani 1 1 d . . . . .
H13A H 0.359212 0.148968 0.386340 0.098 Uiso 1 1 calc R U . . .
H13B H 0.239234 0.092606 0.390380 0.098 Uiso 1 1 calc R U . . .
H13C H 0.377227 0.055973 0.409563 0.098 Uiso 1 1 calc R U . . .
C14 C 0.24547(18) 0.22590(13) 0.45460(9) 0.0642(5) Uani 1 1 d . . . . .
H14A H 0.244138 0.248399 0.487976 0.096 Uiso 1 1 calc R U . . .
H14B H 0.159613 0.213486 0.437588 0.096 Uiso 1 1 calc R U . . .
H14C H 0.282688 0.267750 0.435281 0.096 Uiso 1 1 calc R U . . .
C15 C 0.85764(15) 0.32791(11) 0.36208(6) 0.0432(4) Uani 1 1 d . . . . .
C16 C 0.80851(16) 0.24084(11) 0.35539(6) 0.0451(4) Uani 1 1 d . . . . .
C17 C 0.88162(19) 0.17501(12) 0.33701(7) 0.0544(5) Uani 1 1 d . . . . .
C18 C 0.9929(2) 0.20050(16) 0.32477(8) 0.0695(6) Uani 1 1 d . . . . .
H18 H 1.041453 0.159755 0.311339 0.083 Uiso 1 1 calc R U . . .
C19 C 1.03952(19) 0.28482(16) 0.33113(9) 0.0704(6) Uani 1 1 d . . . . .
H19 H 1.117673 0.296889 0.321865 0.084 Uiso 1 1 calc R U . . .
C20 C 0.97795(16) 0.34963(13) 0.34989(7) 0.0530(5) Uani 1 1 d . . . . .
C21 C 0.8348(2) 0.08301(13) 0.33241(8) 0.0677(6) Uani 1 1 d . . . . .
C22 C 0.8204(3) 0.04968(15) 0.38419(10) 0.0930(8) Uani 1 1 d . . . . .
H22A H 0.900143 0.056008 0.407653 0.139 Uiso 1 1 calc R U . . .
H22B H 0.796846 -0.010119 0.381544 0.139 Uiso 1 1 calc R U . . .
H22C H 0.755156 0.081969 0.396264 0.139 Uiso 1 1 calc R U . . .
C23 C 0.7074(3) 0.07817(15) 0.29578(11) 0.0961(9) Uani 1 1 d . . . . .
H23A H 0.646133 0.114123 0.307975 0.144 Uiso 1 1 calc R U . . .
H23B H 0.677463 0.019650 0.293463 0.144 Uiso 1 1 calc R U . . .
H23C H 0.717842 0.097675 0.262706 0.144 Uiso 1 1 calc R U . . .
C24 C 0.9283(3) 0.02416(16) 0.31233(11) 0.1010(9) Uani 1 1 d . . . . .
H24A H 0.938310 0.043389 0.279153 0.151 Uiso 1 1 calc R U . . .
H24B H 0.895874 -0.033753 0.310052 0.151 Uiso 1 1 calc R U . . .
H24C H 1.009623 0.025692 0.335105 0.151 Uiso 1 1 calc R U . . .
C25 C 1.02921(18) 0.44023(14) 0.35985(9) 0.0679(6) Uani 1 1 d . . . . .
C26 C 0.9406(2) 0.50429(16) 0.32786(10) 0.0855(8) Uani 1 1 d . . . . .
H26A H 0.929918 0.488626 0.292545 0.128 Uiso 1 1 calc R U . . .
H26B H 0.976884 0.561030 0.332660 0.128 Uiso 1 1 calc R U . . .
H26C H 0.858847 0.503745 0.338138 0.128 Uiso 1 1 calc R U . . .
C27 C 1.0418(2) 0.46020(16) 0.41616(10) 0.0863(8) Uani 1 1 d . . . . .
H27A H 0.958449 0.460763 0.425019 0.129 Uiso 1 1 calc R U . . .
H27B H 1.081322 0.515604 0.423300 0.129 Uiso 1 1 calc R U . . .
H27C H 1.093579 0.416872 0.435803 0.129 Uiso 1 1 calc R U . . .
C28 C 1.1613(2) 0.44874(19) 0.34597(13) 0.1107(11) Uani 1 1 d . . . . .
H28A H 1.218841 0.408294 0.365557 0.166 Uiso 1 1 calc R U . . .
H28B H 1.192808 0.506233 0.353305 0.166 Uiso 1 1 calc R U . . .
H28C H 1.155316 0.437036 0.310311 0.166 Uiso 1 1 calc R U . . .
C29 C 0.65331(18) 0.48133(12) 0.47521(7) 0.0542(5) Uani 1 1 d . . . . .
H29 H 0.708869 0.446335 0.497480 0.065 Uiso 1 1 calc R U . . .
C30 C 0.6299(2) 0.56301(14) 0.49040(8) 0.0643(5) Uani 1 1 d . . . . .
H30 H 0.669150 0.583118 0.522341 0.077 Uiso 1 1 calc R U . . .
C31 C 0.5488(2) 0.61414(13) 0.45830(8) 0.0638(5) Uani 1 1 d . . . . .
H31 H 0.530813 0.669719 0.467998 0.077 Uiso 1 1 calc R U . . .
C32 C 0.49356(19) 0.58300(12) 0.41141(7) 0.0561(5) Uani 1 1 d . . . . .
H32 H 0.437198 0.616951 0.388784 0.067 Uiso 1 1 calc R U . . .
C33 C 0.52253(16) 0.50119(11) 0.39832(6) 0.0432(4) Uani 1 1 d . . . . .
C34 C 0.47493(16) 0.46410(11) 0.34876(6) 0.0457(4) Uani 1 1 d . . . . .
H34 H 0.420360 0.495648 0.324127 0.055 Uiso 1 1 calc R U . . .
C35 C 0.46130(18) 0.35299(12) 0.28868(6) 0.0512(4) Uani 1 1 d . . . . .
H35 H 0.394480 0.389986 0.269498 0.061 Uiso 1 1 calc R U . . .
C36 C 0.40927(17) 0.26433(13) 0.29450(7) 0.0544(5) Uani 1 1 d . . . . .
H36A H 0.337508 0.269069 0.311969 0.065 Uiso 1 1 calc R U . . .
H36B H 0.474894 0.230404 0.315892 0.065 Uiso 1 1 calc R U . . .
C37 C 0.3657(2) 0.21676(16) 0.24491(8) 0.0701(6) Uani 1 1 d . . . . .
C38 C 0.5423(2) 0.30262(16) 0.21029(8) 0.0735(6) Uani 1 1 d . . . . .
C39 C 0.5724(2) 0.34693(13) 0.26165(7) 0.0600(5) Uani 1 1 d . . . . .
H39A H 0.641196 0.315845 0.283226 0.072 Uiso 1 1 calc R U . . .
H39B H 0.603100 0.404687 0.256913 0.072 Uiso 1 1 calc R U . . .
C40 C 0.2414(2) 0.2535(2) 0.21455(10) 0.1073(10) Uani 1 1 d . . . . .
H40A H 0.250108 0.314694 0.210829 0.161 Uiso 1 1 calc R U . . .
H40B H 0.172586 0.241982 0.232241 0.161 Uiso 1 1 calc R U . . .
H40C H 0.223202 0.227116 0.181478 0.161 Uiso 1 1 calc R U . . .
C41 C 0.3468(2) 0.12247(17) 0.25558(10) 0.0909(8) Uani 1 1 d . . . . .
H41A H 0.318433 0.092537 0.224023 0.136 Uiso 1 1 calc R U . . .
H41B H 0.283698 0.116742 0.276747 0.136 Uiso 1 1 calc R U . . .
H41C H 0.426320 0.098204 0.272769 0.136 Uiso 1 1 calc R U . . .
C42 C 0.4698(3) 0.3606(2) 0.16923(9) 0.1159(11) Uani 1 1 d . . . . .
H42A H 0.444928 0.328221 0.138312 0.174 Uiso 1 1 calc R U . . .
H42B H 0.523609 0.407732 0.163326 0.174 Uiso 1 1 calc R U . . .
H42C H 0.394833 0.382567 0.179982 0.174 Uiso 1 1 calc R U . . .
C43 C 0.6681(3) 0.27692(18) 0.19579(10) 0.0967(9) Uani 1 1 d . . . . .
H43A H 0.710579 0.235351 0.219791 0.145 Uiso 1 1 calc R U . . .
H43B H 0.721411 0.326935 0.196155 0.145 Uiso 1 1 calc R U . . .
H43C H 0.652051 0.252176 0.162254 0.145 Uiso 1 1 calc R U . . .

loop_
_atom_site_aniso_label
_atom_site_aniso_U_11
_atom_site_aniso_U_22
_atom_site_aniso_U_33
_atom_site_aniso_U_23
_atom_site_aniso_U_13
_atom_site_aniso_U_12
Co1 0.132(4) 0.074(3) 0.145(4) -0.004(3) 0.040(3) -0.005(3)
Ni1 0.0314(2) 0.0272(3) 0.0383(2) 0.0018(2) 0.01362(17) -0.0002(2)
O1 0.0421(6) 0.0450(7) 0.0512(7) 0.0054(5) 0.0123(5) -0.0011(5)
O2 0.0437(6) 0.0443(7) 0.0633(8) 0.0076(6) 0.0106(6) -0.0041(5)
O3 0.0477(7) 0.0352(6) 0.0607(7) -0.0010(5) 0.0206(5) -0.0005(5)
O4 0.0501(7) 0.0367(7) 0.0704(8) -0.0042(6) 0.0174(6) -0.0028(5)
O5 0.1548(19) 0.1306(18) 0.1031(14) -0.0693(13) 0.0579(14) -0.0244(14)
N1 0.0465(8) 0.0394(8) 0.0461(8) -0.0007(6) 0.0173(6) -0.0013(6)
N2 0.0484(8) 0.0407(8) 0.0438(8) 0.0000(6) 0.0186(6) 0.0025(6)
N3 0.0891(13) 0.0802(14) 0.0597(11) -0.0259(10) 0.0202(10) 0.0031(11)
C1 0.0447(9) 0.0311(8) 0.0456(9) -0.0027(7) 0.0154(7) 0.0032(7)
C2 0.0447(9) 0.0332(9) 0.0502(10) -0.0025(7) 0.0169(7) 0.0026(7)
C3 0.0520(10) 0.0377(9) 0.0487(10) -0.0026(7) 0.0126(8) 0.0082(8)
C4 0.0660(12) 0.0469(10) 0.0479(10) 0.0066(8) 0.0141(9) 0.0061(9)
C5 0.0632(12) 0.0431(10) 0.0559(11) 0.0054(8) 0.0247(9) -0.0022(9)
C6 0.0485(9) 0.0339(9) 0.0529(10) -0.0029(7) 0.0214(8) 0.0012(7)
C7 0.0532(11) 0.0535(12) 0.0625(12) 0.0016(9) 0.0057(9) 0.0092(9)
C8 0.0536(12) 0.109(2) 0.0884(17) 0.0032(14) 0.0176(11) 0.0198(13)
C9 0.0734(15) 0.0661(15) 0.1034(19) -0.0109(14) -0.0179(13) -0.0046(12)
C10 0.0702(14) 0.0909(18) 0.0781(16) 0.0168(13) -0.0039(12) 0.0142(13)
C11 0.0494(10) 0.0414(10) 0.0652(12) -0.0013(8) 0.0206(9) -0.0047(8)
C12 0.0614(12) 0.0557(13) 0.0886(15) 0.0011(11) 0.0294(11) -0.0138(10)
C13 0.0677(13) 0.0589(13) 0.0696(13) -0.0099(10) 0.0147(10) -0.0165(10)
C14 0.0484(11) 0.0528(12) 0.0940(16) -0.0001(11) 0.0200(10) -0.0019(9)
C15 0.0420(9) 0.0428(10) 0.0457(9) 0.0027(7) 0.0102(7) 0.0043(8)
C16 0.0443(9) 0.0418(10) 0.0490(10) -0.0008(8) 0.0079(7) 0.0035(8)
C17 0.0587(11) 0.0483(11) 0.0546(11) -0.0049(8) 0.0066(9) 0.0154(9)
C18 0.0628(13) 0.0704(15) 0.0788(15) -0.0099(12) 0.0219(11) 0.0222(11)
C19 0.0464(11) 0.0802(16) 0.0902(16) 0.0036(13) 0.0272(11) 0.0122(11)
C20 0.0384(9) 0.0593(12) 0.0624(11) 0.0074(9) 0.0126(8) 0.0034(8)
C21 0.0858(15) 0.0452(12) 0.0680(13) -0.0097(10) 0.0042(11) 0.0162(11)
C22 0.142(2) 0.0484(14) 0.0900(18) 0.0018(12) 0.0245(16) 0.0046(15)
C23 0.108(2) 0.0488(14) 0.117(2) -0.0188(13) -0.0177(16) 0.0005(13)
C24 0.137(2) 0.0602(16) 0.105(2) -0.0174(14) 0.0213(18) 0.0369(16)
C25 0.0410(10) 0.0615(13) 0.1026(17) 0.0169(12) 0.0172(10) -0.0058(9)
C26 0.0651(14) 0.0690(16) 0.125(2) 0.0371(15) 0.0257(13) -0.0035(12)
C27 0.0718(15) 0.0649(15) 0.113(2) -0.0106(14) -0.0053(13) -0.0174(12)
C28 0.0529(14) 0.097(2) 0.190(3) 0.027(2) 0.0422(17) -0.0138(14)
C29 0.0577(11) 0.0530(11) 0.0534(11) -0.0052(9) 0.0139(9) -0.0006(9)
C30 0.0743(14) 0.0566(13) 0.0646(13) -0.0163(10) 0.0199(10) -0.0067(11)
C31 0.0845(15) 0.0416(11) 0.0726(13) -0.0129(10) 0.0332(11) -0.0014(10)
C32 0.0708(12) 0.0411(10) 0.0633(12) 0.0054(9) 0.0298(10) 0.0082(9)
C33 0.0489(9) 0.0370(9) 0.0493(9) 0.0039(7) 0.0240(8) -0.0004(7)
C34 0.0511(10) 0.0448(10) 0.0456(9) 0.0073(8) 0.0205(8) 0.0061(8)
C35 0.0594(11) 0.0553(12) 0.0395(9) -0.0012(8) 0.0109(8) 0.0111(9)
C36 0.0479(10) 0.0635(13) 0.0522(11) -0.0121(9) 0.0108(8) -0.0010(9)
C37 0.0605(12) 0.0873(17) 0.0613(13) -0.0234(11) 0.0082(10) -0.0010(12)
C38 0.1000(17) 0.0774(16) 0.0506(12) -0.0043(11) 0.0334(11) 0.0142(13)
C39 0.0783(14) 0.0559(12) 0.0526(11) 0.0003(9) 0.0297(10) 0.0011(10)
C40 0.0763(17) 0.160(3) 0.0751(16) -0.0352(18) -0.0117(13) 0.0146(18)
C41 0.0836(17) 0.0863(19) 0.1017(19) -0.0381(15) 0.0148(14) -0.0272(14)
C42 0.180(3) 0.123(3) 0.0491(14) 0.0106(15) 0.0308(17) 0.041(2)
C43 0.123(2) 0.092(2) 0.0934(18) -0.0139(15) 0.0687(17) 0.0024(17)

loop_
_atom_type_symbol
_atom_type_description
_atom_type_scat_dispersion_real
_atom_type_scat_dispersion_imag
_atom_type_scat_source
C C 0.0033 0.0016 'International Tables Vol C Tables 4.2.6.8 and 6.1.1.4'
H H 0.0000 0.0000 'International Tables Vol C Tables 4.2.6.8 and 6.1.1.4'
N N 0.0061 0.0033 'International Tables Vol C Tables 4.2.6.8 and 6.1.1.4'
O O 0.0106 0.0060 'International Tables Vol C Tables 4.2.6.8 and 6.1.1.4'
Co Co 0.3494 0.9721 'International Tables Vol C Tables 4.2.6.8 and 6.1.1.4'
Ni Ni 0.3393 1.1124 'International Tables Vol C Tables 4.2.6.8 and 6.1.1.4'

loop_
_geom_angle_atom_site_label_1
_geom_angle_atom_site_label_2
_geom_angle_atom_site_label_3
_geom_angle
_geom_angle_site_symmetry_1
_geom_angle_site_symmetry_3
_geom_angle_publ_flag
O3 Co1 O2 94.4(2) . . ?
O3 Co1 O1 170.8(3) . . ?
O2 Co1 O1 80.35(18) . . ?
O3 Co1 O4 79.96(18) . . ?
O2 Co1 O4 88.5(2) . . ?
O1 Co1 O4 92.3(2) . . ?
O3 Co1 N1 89.2(2) . . ?
O2 Co1 N1 92.7(2) . . ?
O1 Co1 N1 98.6(2) . . ?
O4 Co1 N1 169.1(3) . . ?
O3 Co1 N2 93.3(2) . . ?
O2 Co1 N2 168.1(3) . . ?
O1 Co1 N2 93.2(2) . . ?
O4 Co1 N2 101.8(2) . . ?
N1 Co1 N2 78.35(18) . . ?
O3 Ni1 O1 170.80(5) . . ?
O3 Ni1 O2 93.99(5) . . ?
O1 Ni1 O2 80.38(5) . . ?
O3 Ni1 O4 79.91(5) . . ?
O1 Ni1 O4 92.60(5) . . ?
O2 Ni1 O4 88.47(5) . . ?
O3 Ni1 N1 88.83(5) . . ?
O1 Ni1 N1 98.61(5) . . ?
O2 Ni1 N1 92.38(6) . . ?
O4 Ni1 N1 168.74(5) . . ?
O3 Ni1 N2 93.26(5) . . ?
O1 Ni1 N2 93.53(5) . . ?
O2 Ni1 N2 168.10(5) . . ?
O4 Ni1 N2 102.09(5) . . ?
N1 Ni1 N2 78.34(6) . . ?
C1 O1 Ni1 112.86(10) . . ?
C1 O1 Co1 112.69(18) . . ?
C2 O2 Co1 113.05(17) . . ?
C2 O2 Ni1 112.81(11) . . ?
C15 O3 Co1 113.84(18) . . ?
C15 O3 Ni1 113.71(11) . . ?
C16 O4 Ni1 112.00(11) . . ?
C16 O4 Co1 111.76(17) . . ?
C29 N1 C33 118.41(15) . . ?
C29 N1 Co1 127.11(19) . . ?
C33 N1 Co1 114.25(18) . . ?
C29 N1 Ni1 127.31(13) . . ?
C33 N1 Ni1 114.07(11) . . ?
C34 N2 C35 119.13(15) . . ?
C34 N2 Ni1 113.06(12) . . ?
C35 N2 Ni1 127.74(11) . . ?
C34 N2 Co1 112.86(18) . . ?
C35 N2 Co1 127.93(17) . . ?
O5 N3 C37 115.8(2) . . ?
O5 N3 C38 116.46(18) . . ?
C37 N3 C38 124.35(17) . . ?
O1 C1 C6 123.29(15) . . ?
O1 C1 C2 116.51(14) . . ?
C6 C1 C2 120.20(15) . . ?
O2 C2 C3 122.47(15) . . ?
O2 C2 C1 116.65(15) . . ?
C3 C2 C1 120.88(15) . . ?
C4 C3 C2 115.59(16) . . ?
C4 C3 C7 123.77(17) . . ?
C2 C3 C7 120.62(16) . . ?
C3 C4 C5 123.79(17) . . ?
C3 C4 H4 118.1 . . ?
C5 C4 H4 118.1 . . ?
C6 C5 C4 123.59(17) . . ?
C6 C5 H5 118.2 . . ?
C4 C5 H5 118.2 . . ?
C5 C6 C1 115.90(16) . . ?
C5 C6 C11 123.31(16) . . ?
C1 C6 C11 120.78(15) . . ?
C3 C7 C8 109.60(17) . . ?
C3 C7 C10 111.83(17) . . ?
C8 C7 C10 107.59(18) . . ?
C3 C7 C9 109.82(16) . . ?
C8 C7 C9 110.1(2) . . ?
C10 C7 C9 107.85(19) . . ?
C7 C8 H8A 109.5 . . ?
C7 C8 H8B 109.5 . . ?
H8A C8 H8B 109.5 . . ?
C7 C8 H8C 109.5 . . ?
H8A C8 H8C 109.5 . . ?
H8B C8 H8C 109.5 . . ?
C7 C9 H9A 109.5 . . ?
C7 C9 H9B 109.5 . . ?
H9A C9 H9B 109.5 . . ?
C7 C9 H9C 109.5 . . ?
H9A C9 H9C 109.5 . . ?
H9B C9 H9C 109.5 . . ?
C7 C10 H10A 109.5 . . ?
C7 C10 H10B 109.5 . . ?
H10A C10 H10B 109.5 . . ?
C7 C10 H10C 109.5 . . ?
H10A C10 H10C 109.5 . . ?
H10B C10 H10C 109.5 . . ?
C6 C11 C12 111.82(16) . . ?
C6 C11 C14 110.45(15) . . ?
C12 C11 C14 107.69(15) . . ?
C6 C11 C13 108.89(14) . . ?
C12 C11 C13 108.25(16) . . ?
C14 C11 C13 109.70(17) . . ?
C11 C12 H12A 109.5 . . ?
C11 C12 H12B 109.5 . . ?
H12A C12 H12B 109.5 . . ?
C11 C12 H12C 109.5 . . ?
H12A C12 H12C 109.5 . . ?
H12B C12 H12C 109.5 . . ?
C11 C13 H13A 109.5 . . ?
C11 C13 H13B 109.5 . . ?
H13A C13 H13B 109.5 . . ?
C11 C13 H13C 109.5 . . ?
H13A C13 H13C 109.5 . . ?
H13B C13 H13C 109.5 . . ?
C11 C14 H14A 109.5 . . ?
C11 C14 H14B 109.5 . . ?
H14A C14 H14B 109.5 . . ?
C11 C14 H14C 109.5 . . ?
H14A C14 H14C 109.5 . . ?
H14B C14 H14C 109.5 . . ?
O3 C15 C20 122.32(16) . . ?
O3 C15 C16 116.78(15) . . ?
C20 C15 C16 120.90(16) . . ?
O4 C16 C17 123.37(16) . . ?
O4 C16 C15 116.41(15) . . ?
C17 C16 C15 120.21(16) . . ?
C18 C17 C16 115.80(18) . . ?
C18 C17 C21 123.40(18) . . ?
C16 C17 C21 120.80(18) . . ?
C17 C18 C19 123.64(19) . . ?
C17 C18 H18 118.2 . . ?
C19 C18 H18 118.2 . . ?
C20 C19 C18 123.85(19) . . ?
C20 C19 H19 118.1 . . ?
C18 C19 H19 118.1 . . ?
C19 C20 C15 115.53(18) . . ?
C19 C20 C25 125.05(18) . . ?
C15 C20 C25 119.40(17) . . ?
C17 C21 C22 109.75(18) . . ?
C17 C21 C23 109.92(17) . . ?
C22 C21 C23 110.0(2) . . ?
C17 C21 C24 111.6(2) . . ?
C22 C21 C24 107.65(19) . . ?
C23 C21 C24 107.89(19) . . ?
C21 C22 H22A 109.5 . . ?
C21 C22 H22B 109.5 . . ?
H22A C22 H22B 109.5 . . ?
C21 C22 H22C 109.5 . . ?
H22A C22 H22C 109.5 . . ?
H22B C22 H22C 109.5 . . ?
C21 C23 H23A 109.5 . . ?
C21 C23 H23B 109.5 . . ?
H23A C23 H23B 109.5 . . ?
C21 C23 H23C 109.5 . . ?
H23A C23 H23C 109.5 . . ?
H23B C23 H23C 109.5 . . ?
C21 C24 H24A 109.5 . . ?
C21 C24 H24B 109.5 . . ?
H24A C24 H24B 109.5 . . ?
C21 C24 H24C 109.5 . . ?
H24A C24 H24C 109.5 . . ?
H24B C24 H24C 109.5 . . ?
C20 C25 C27 109.01(18) . . ?
C20 C25 C26 110.12(18) . . ?
C27 C25 C26 110.7(2) . . ?
C20 C25 C28 110.8(2) . . ?
C27 C25 C28 108.1(2) . . ?
C26 C25 C28 108.04(19) . . ?
C25 C26 H26A 109.5 . . ?
C25 C26 H26B 109.5 . . ?
H26A C26 H26B 109.5 . . ?
C25 C26 H26C 109.5 . . ?
H26A C26 H26C 109.5 . . ?
H26B C26 H26C 109.5 . . ?
C25 C27 H27A 109.5 . . ?
C25 C27 H27B 109.5 . . ?
H27A C27 H27B 109.5 . . ?
C25 C27 H27C 109.5 . . ?
H27A C27 H27C 109.5 . . ?
H27B C27 H27C 109.5 . . ?
C25 C28 H28A 109.5 . . ?
C25 C28 H28B 109.5 . . ?
H28A C28 H28B 109.5 . . ?
C25 C28 H28C 109.5 . . ?
H28A C28 H28C 109.5 . . ?
H28B C28 H28C 109.5 . . ?
N1 C29 C30 122.59(19) . . ?
N1 C29 H29 118.7 . . ?
C30 C29 H29 118.7 . . ?
C31 C30 C29 119.03(19) . . ?
C31 C30 H30 120.5 . . ?
C29 C30 H30 120.5 . . ?
C30 C31 C32 119.09(18) . . ?
C30 C31 H31 120.5 . . ?
C32 C31 H31 120.5 . . ?
C33 C32 C31 118.91(19) . . ?
C33 C32 H32 120.5 . . ?
C31 C32 H32 120.5 . . ?
N1 C33 C32 121.94(17) . . ?
N1 C33 C34 114.87(15) . . ?
C32 C33 C34 123.17(16) . . ?
N2 C34 C33 119.62(16) . . ?
N2 C34 H34 120.2 . . ?
C33 C34 H34 120.2 . . ?
N2 C35 C39 108.01(15) . . ?
N2 C35 C36 108.83(14) . . ?
C39 C35 C36 109.38(16) . . ?
N2 C35 H35 110.2 . . ?
C39 C35 H35 110.2 . . ?
C36 C35 H35 110.2 . . ?
C35 C36 C37 114.51(17) . . ?
C35 C36 H36A 108.6 . . ?
C37 C36 H36A 108.6 . . ?
C35 C36 H36B 108.6 . . ?
C37 C36 H36B 108.6 . . ?
H36A C36 H36B 107.6 . . ?
N3 C37 C41 107.97(19) . . ?
N3 C37 C36 107.85(17) . . ?
C41 C37 C36 109.70(19) . . ?
N3 C37 C40 109.9(2) . . ?
C41 C37 C40 109.2(2) . . ?
C36 C37 C40 112.05(19) . . ?
N3 C38 C42 110.3(2) . . ?
N3 C38 C39 109.11(16) . . ?
C42 C38 C39 112.3(2) . . ?
N3 C38 C43 108.3(2) . . ?
C42 C38 C43 109.0(2) . . ?
C39 C38 C43 107.8(2) . . ?
C35 C39 C38 114.42(18) . . ?
C35 C39 H39A 108.7 . . ?
C38 C39 H39A 108.7 . . ?
C35 C39 H39B 108.7 . . ?
C38 C39 H39B 108.7 . . ?
H39A C39 H39B 107.6 . . ?
C37 C40 H40A 109.5 . . ?
C37 C40 H40B 109.5 . . ?
H40A C40 H40B 109.5 . . ?
C37 C40 H40C 109.5 . . ?
H40A C40 H40C 109.5 . . ?
H40B C40 H40C 109.5 . . ?
C37 C41 H41A 109.5 . . ?
C37 C41 H41B 109.5 . . ?
H41A C41 H41B 109.5 . . ?
C37 C41 H41C 109.5 . . ?
H41A C41 H41C 109.5 . . ?
H41B C41 H41C 109.5 . . ?
C38 C42 H42A 109.5 . . ?
C38 C42 H42B 109.5 . . ?
H42A C42 H42B 109.5 . . ?
C38 C42 H42C 109.5 . . ?
H42A C42 H42C 109.5 . . ?
H42B C42 H42C 109.5 . . ?
C38 C43 H43A 109.5 . . ?
C38 C43 H43B 109.5 . . ?
H43A C43 H43B 109.5 . . ?
C38 C43 H43C 109.5 . . ?
H43A C43 H43C 109.5 . . ?
H43B C43 H43C 109.5 . . ?

loop_
_geom_bond_atom_site_label_1
_geom_bond_atom_site_label_2
_geom_bond_distance
_geom_bond_site_symmetry_2
_geom_bond_publ_flag
Co1 O3 1.998(5) . ?
Co1 O2 2.022(5) . ?
Co1 O1 2.030(5) . ?
Co1 O4 2.060(5) . ?
Co1 N1 2.077(5) . ?
Co1 N2 2.128(5) . ?
Ni1 O3 2.0050(12) . ?
Ni1 O1 2.0231(12) . ?
Ni1 O2 2.0275(13) . ?
Ni1 O4 2.0557(13) . ?
Ni1 N1 2.0825(15) . ?
Ni1 N2 2.1222(15) . ?
O1 C1 1.2827(19) . ?
O2 C2 1.2785(19) . ?
O3 C15 1.278(2) . ?
O4 C16 1.281(2) . ?
O5 N3 1.279(2) . ?
N1 C29 1.329(2) . ?
N1 C33 1.346(2) . ?
N2 C34 1.269(2) . ?
N2 C35 1.471(2) . ?
N3 C37 1.490(3) . ?
N3 C38 1.493(3) . ?
C1 C6 1.438(2) . ?
C1 C2 1.468(2) . ?
C2 C3 1.436(2) . ?
C3 C4 1.363(3) . ?
C3 C7 1.526(3) . ?
C4 C5 1.415(3) . ?
C4 H4 0.9400 . ?
C5 C6 1.365(2) . ?
C5 H5 0.9400 . ?
C6 C11 1.529(2) . ?
C7 C8 1.529(3) . ?
C7 C10 1.530(3) . ?
C7 C9 1.534(3) . ?
C8 H8A 0.9700 . ?
C8 H8B 0.9700 . ?
C8 H8C 0.9700 . ?
C9 H9A 0.9700 . ?
C9 H9B 0.9700 . ?
C9 H9C 0.9700 . ?
C10 H10A 0.9700 . ?
C10 H10B 0.9700 . ?
C10 H10C 0.9700 . ?
C11 C12 1.533(3) . ?
C11 C14 1.536(3) . ?
C11 C13 1.537(3) . ?
C12 H12A 0.9700 . ?
C12 H12B 0.9700 . ?
C12 H12C 0.9700 . ?
C13 H13A 0.9700 . ?
C13 H13B 0.9700 . ?
C13 H13C 0.9700 . ?
C14 H14A 0.9700 . ?
C14 H14B 0.9700 . ?
C14 H14C 0.9700 . ?
C15 C20 1.434(2) . ?
C15 C16 1.462(2) . ?
C16 C17 1.441(2) . ?
C17 C18 1.360(3) . ?
C17 C21 1.525(3) . ?
C18 C19 1.412(3) . ?
C18 H18 0.9400 . ?
C19 C20 1.361(3) . ?
C19 H19 0.9400 . ?
C20 C25 1.528(3) . ?
C21 C22 1.527(3) . ?
C21 C23 1.533(3) . ?
C21 C24 1.536(3) . ?
C22 H22A 0.9700 . ?
C22 H22B 0.9700 . ?
C22 H22C 0.9700 . ?
C23 H23A 0.9700 . ?
C23 H23B 0.9700 . ?
C23 H23C 0.9700 . ?
C24 H24A 0.9700 . ?
C24 H24B 0.9700 . ?
C24 H24C 0.9700 . ?
C25 C27 1.533(3) . ?
C25 C26 1.534(3) . ?
C25 C28 1.541(3) . ?
C26 H26A 0.9700 . ?
C26 H26B 0.9700 . ?
C26 H26C 0.9700 . ?
C27 H27A 0.9700 . ?
C27 H27B 0.9700 . ?
C27 H27C 0.9700 . ?
C28 H28A 0.9700 . ?
C28 H28B 0.9700 . ?
C28 H28C 0.9700 . ?
C29 C30 1.382(3) . ?
C29 H29 0.9400 . ?
C30 C31 1.367(3) . ?
C30 H30 0.9400 . ?
C31 C32 1.382(3) . ?
C31 H31 0.9400 . ?
C32 C33 1.381(2) . ?
C32 H32 0.9400 . ?
C33 C34 1.460(2) . ?
C34 H34 0.9400 . ?
C35 C39 1.516(3) . ?
C35 C36 1.517(3) . ?
C35 H35 0.9900 . ?
C36 C37 1.527(3) . ?
C36 H36A 0.9800 . ?
C36 H36B 0.9800 . ?
C37 C41 1.527(4) . ?
C37 C40 1.542(3) . ?
C38 C42 1.528(3) . ?
C38 C39 1.530(3) . ?
C38 C43 1.531(3) . ?
C39 H39A 0.9800 . ?
C39 H39B 0.9800 . ?
C40 H40A 0.9700 . ?
C40 H40B 0.9700 . ?
C40 H40C 0.9700 . ?
C41 H41A 0.9700 . ?
C41 H41B 0.9700 . ?
C41 H41C 0.9700 . ?
C42 H42A 0.9700 . ?
C42 H42B 0.9700 . ?
C42 H42C 0.9700 . ?
C43 H43A 0.9700 . ?
C43 H43B 0.9700 . ?
C43 H43C 0.9700 . ?
